data_1546544
loop_
_publ_author_name
'Raju, Selvam'
'Annamalai, Pratheepkumar'
'Chen, Pei-Ling'
'Liu, Yi-Hung'
'Chuang, Shih-Ching'

_publ_section_title
;
 Palladium-Catalyzed C-H Bond Activation by Using Iminoquinone as a
 Directing Group and an Internal Oxidant or a Co-oxidant: Production of
 Dihydrophenanthridines, Phenanthridines, and Carbazoles.
;
_journal_issue 15
_journal_name_full 'Organic letters'
_journal_page_first 4134
_journal_page_last 4137
_journal_paper_doi 10.1021/acs.orglett.7b01956
_journal_volume 19
_journal_year 2017
_chemical_formula_sum 'C22 H17 N O3'
_chemical_formula_weight 343.36
_space_group_crystal_system monoclinic
_space_group_IT_number 14
_space_group_name_Hall '-P 2yn'
_space_group_name_H-M_alt 'P 1 21/n 1'
_symmetry_space_group_name_Hall '-P 2yn'
_symmetry_space_group_name_H-M 'P 1 21/n 1'
_atom_sites_solution_hydrogens mixed
_audit_creation_method SHELXL-2014/7
_cell_angle_alpha 90
_cell_angle_beta 98.883(2)
_cell_angle_gamma 90
_cell_formula_units_Z 4
_cell_length_a 14.5554(3)
_cell_length_b 7.83490(10)
_cell_length_c 15.1967(3)
_cell_measurement_reflns_used 2794
_cell_measurement_temperature 295(2)
_cell_measurement_theta_max 74.6410
_cell_measurement_theta_min 3.8990
_cell_volume 1712.25(5)
_computing_cell_refinement 'CrysAlisPro 1.171.38.41 (Rigaku OD, 2015)'
_computing_data_collection 'CrysAlisPro 1.171.38.41 (Rigaku OD, 2015)'
_computing_data_reduction 'CrysAlisPro 1.171.38.41 (Rigaku OD, 2015)'
_computing_molecular_graphics SHELXTL
_computing_publication_material SHELXTL
_computing_structure_refinement 'SHELXL-2014/7 (Sheldrick, 2014)'
_computing_structure_solution 'SHELXS-2014/7 (Sheldrick, 2014)'
_diffrn_ambient_temperature 295(2)
_diffrn_detector_area_resol_mean 10.2496
_diffrn_measured_fraction_theta_full 0.998
_diffrn_measured_fraction_theta_max 0.998
_diffrn_measurement_device_type 'Xcalibur, Atlas, Gemini'
_diffrn_radiation_type CuK\a
_diffrn_radiation_wavelength 1.54178
_diffrn_reflns_av_R_equivalents 0.0186
_diffrn_reflns_av_unetI/netI 0.0275
_diffrn_reflns_Laue_measured_fraction_full 0.998
_diffrn_reflns_Laue_measured_fraction_max 0.998
_diffrn_reflns_limit_h_max 15
_diffrn_reflns_limit_h_min -17
_diffrn_reflns_limit_k_max 9
_diffrn_reflns_limit_k_min -6
_diffrn_reflns_limit_l_max 18
_diffrn_reflns_limit_l_min -17
_diffrn_reflns_number 5657
_diffrn_reflns_point_group_measured_fraction_full 0.998
_diffrn_reflns_point_group_measured_fraction_max 0.998
_diffrn_reflns_theta_full 67.679
_diffrn_reflns_theta_max 67.957
_diffrn_reflns_theta_min 3.914
_diffrn_source 'fine-focus sealed X-ray tube'
_exptl_absorpt_coefficient_mu 0.718
_exptl_absorpt_correction_T_max 1.00000
_exptl_absorpt_correction_T_min 0.90287
_exptl_absorpt_correction_type multi-scan
_exptl_absorpt_process_details
; 
CrysAlisPro 1.171.38.41 (Rigaku Oxford Diffraction, 2015) 
Empirical absorption correction using spherical harmonics, 
 implemented in SCALE3 ABSPACK scaling algorithm. 
;
_exptl_crystal_density_diffrn 1.332
_exptl_crystal_description column
_exptl_crystal_F_000 720
_exptl_crystal_size_max 0.25
_exptl_crystal_size_mid 0.15
_exptl_crystal_size_min 0.10
_refine_diff_density_max 0.198
_refine_diff_density_min -0.236
_refine_diff_density_rms 0.043
_refine_ls_extinction_method none
_refine_ls_goodness_of_fit_ref 1.048
_refine_ls_hydrogen_treatment mixed
_refine_ls_matrix_type full
_refine_ls_number_parameters 238
_refine_ls_number_reflns 3113
_refine_ls_number_restraints 0
_refine_ls_restrained_S_all 1.048
_refine_ls_R_factor_all 0.0544
_refine_ls_R_factor_gt 0.0443
_refine_ls_shift/su_max 0.003
_refine_ls_shift/su_mean 0.000
_refine_ls_structure_factor_coef Fsqd
_refine_ls_weighting_details 'w=1/[\s^2^(Fo^2^)+(0.0775P)^2^+0.0649P] where P=(Fo^2^+2Fc^2^)/3'
_refine_ls_weighting_scheme calc
_refine_ls_wR_factor_gt 0.1197
_refine_ls_wR_factor_ref 0.1293
_reflns_Friedel_coverage 0.000
_reflns_number_gt 2517
_reflns_number_total 3113
_reflns_threshold_expression 'I > 2\s(I)'
_cod_data_source_file ol7b01956_si_004.cif
_cod_data_source_block ic17874
_cod_depositor_comments 'Adding full bibliography for 1546544--1546547.cif.'
_cod_database_code 1546544
_shelx_shelxl_version_number 2014/7
_shelx_space_group_comment
; 
The symmetry employed for this shelxl refinement is uniquely defined 
by the following loop, which should always be used as a source of 
symmetry information in preference to the above space-group names. 
They are only intended as comments. 
;

loop_
_space_group_symop_operation_xyz
'x, y, z'
'-x+1/2, y+1/2, -z+1/2'
'-x, -y, -z'
'x-1/2, -y-1/2, z-1/2'

loop_
_atom_site_label
_atom_site_type_symbol
_atom_site_fract_x
_atom_site_fract_y
_atom_site_fract_z
_atom_site_U_iso_or_equiv
_atom_site_adp_type
_atom_site_occupancy
_atom_site_site_symmetry_order
_atom_site_calc_flag
_atom_site_refinement_flags_posn
_atom_site_refinement_flags_adp
O1 O 0.57883(9) 0.34443(17) 0.16448(9) 0.0602(4) Uani 1 1 d . .
O2 O 0.53757(9) 0.19068(17) 0.04204(9) 0.0580(3) Uani 1 1 d . .
O3 O 0.13731(12) 0.0212(2) -0.17117(10) 0.0740(5) Uani 1 1 d . .
H3 H 0.120(2) 0.060(4) -0.229(2) 0.111 Uiso 1 1 d . U
N1 N 0.28867(9) 0.53430(17) 0.05971(9) 0.0415(3) Uani 1 1 d . .
C1 C 0.22721(11) 0.6513(2) 0.08921(10) 0.0409(3) Uani 1 1 d . .
C2 C 0.13277(12) 0.6506(2) 0.05235(12) 0.0500(4) Uani 1 1 d . .
H2A H 0.1115 0.5767 0.0058 0.060 Uiso 1 1 calc R U
C3 C 0.07130(12) 0.7591(2) 0.08482(14) 0.0580(5) Uani 1 1 d . .
H3A H 0.0088 0.7581 0.0597 0.070 Uiso 1 1 calc R U
C4 C 0.10174(14) 0.8696(3) 0.15449(15) 0.0631(5) Uani 1 1 d . .
H4A H 0.0597 0.9396 0.1776 0.076 Uiso 1 1 calc R U
C5 C 0.19436(13) 0.8743(2) 0.18890(13) 0.0554(4) Uani 1 1 d . .
H5A H 0.2147 0.9500 0.2349 0.066 Uiso 1 1 calc R U
C6 C 0.25959(12) 0.7682(2) 0.15674(10) 0.0439(4) Uani 1 1 d . .
C7 C 0.35962(12) 0.7805(2) 0.18655(10) 0.0447(4) Uani 1 1 d . .
C8 C 0.39853(15) 0.9104(3) 0.24367(14) 0.0641(5) Uani 1 1 d . .
H8A H 0.3594 0.9851 0.2678 0.077 Uiso 1 1 calc R U
C9 C 0.49317(16) 0.9302(3) 0.26494(16) 0.0707(6) Uani 1 1 d . .
H9A H 0.5175 1.0155 0.3044 0.085 Uiso 1 1 calc R U
C10 C 0.55210(13) 0.8235(2) 0.22769(13) 0.0580(5) Uani 1 1 d . .
H10A H 0.6161 0.8385 0.2408 0.070 Uiso 1 1 calc R U
C11 C 0.51608(12) 0.6953(2) 0.17126(11) 0.0469(4) Uani 1 1 d . .
H11A H 0.5562 0.6262 0.1450 0.056 Uiso 1 1 calc R U
C12 C 0.41984(11) 0.66631(19) 0.15239(9) 0.0394(3) Uani 1 1 d . .
C13 C 0.38300(10) 0.5239(2) 0.09438(9) 0.0383(3) Uani 1 1 d . .
C14 C 0.43131(11) 0.3873(2) 0.06845(11) 0.0442(4) Uani 1 1 d . .
H14A H 0.3985 0.3281 0.0206 0.053 Uiso 1 1 calc R U
C15 C 0.52204(11) 0.3149(2) 0.09914(10) 0.0424(4) Uani 1 1 d . .
C16 C 0.62347(13) 0.0999(2) 0.05922(15) 0.0609(5) Uani 1 1 d . .
H16A H 0.6254 0.0156 0.0137 0.091 Uiso 1 1 calc R U
H16B H 0.6742 0.1783 0.0594 0.091 Uiso 1 1 calc R U
H16C H 0.6286 0.0448 0.1162 0.091 Uiso 1 1 calc R U
C17 C 0.24858(10) 0.4036(2) -0.00169(10) 0.0411(3) Uani 1 1 d . .
C18 C 0.24245(11) 0.4280(2) -0.09231(11) 0.0461(4) Uani 1 1 d . .
H18A H 0.2635 0.5293 -0.1141 0.055 Uiso 1 1 calc R U
C19 C 0.20495(12) 0.3016(2) -0.15078(11) 0.0500(4) Uani 1 1 d . .
H19A H 0.2004 0.3180 -0.2119 0.060 Uiso 1 1 calc R U
C20 C 0.17413(11) 0.1501(2) -0.11789(12) 0.0491(4) Uani 1 1 d . .
C21 C 0.18087(12) 0.1263(2) -0.02693(12) 0.0506(4) Uani 1 1 d . .
H21A H 0.1604 0.0248 -0.0049 0.061 Uiso 1 1 calc R U
C22 C 0.21784(11) 0.2526(2) 0.03124(11) 0.0461(4) Uani 1 1 d . .
H22A H 0.2221 0.2365 0.0924 0.055 Uiso 1 1 calc R U

loop_
_atom_site_aniso_label
_atom_site_aniso_U_11
_atom_site_aniso_U_22
_atom_site_aniso_U_33
_atom_site_aniso_U_23
_atom_site_aniso_U_13
_atom_site_aniso_U_12
O1 0.0591(7) 0.0587(7) 0.0559(7) -0.0046(6) -0.0128(6) 0.0102(6)
O2 0.0566(7) 0.0557(7) 0.0593(7) -0.0111(6) 0.0012(6) 0.0185(6)
O3 0.0929(11) 0.0572(8) 0.0626(8) -0.0113(7) -0.0171(8) -0.0119(7)
N1 0.0401(7) 0.0400(7) 0.0433(7) -0.0046(5) 0.0035(5) 0.0010(5)
C1 0.0430(8) 0.0383(8) 0.0425(8) 0.0053(6) 0.0100(6) 0.0023(6)
C2 0.0438(8) 0.0491(9) 0.0568(9) 0.0008(8) 0.0065(7) 0.0022(7)
C3 0.0433(9) 0.0589(11) 0.0729(12) 0.0071(9) 0.0124(8) 0.0059(8)
C4 0.0573(11) 0.0612(11) 0.0754(13) -0.0041(10) 0.0245(9) 0.0117(9)
C5 0.0595(10) 0.0517(9) 0.0579(10) -0.0085(8) 0.0184(8) 0.0038(8)
C6 0.0502(9) 0.0404(8) 0.0430(8) 0.0005(6) 0.0133(6) 0.0010(7)
C7 0.0517(9) 0.0422(8) 0.0409(8) -0.0009(6) 0.0092(6) -0.0018(7)
C8 0.0644(11) 0.0605(11) 0.0687(12) -0.0250(10) 0.0142(9) -0.0026(9)
C9 0.0680(12) 0.0658(12) 0.0754(13) -0.0286(11) 0.0016(10) -0.0134(10)
C10 0.0507(9) 0.0562(10) 0.0636(11) -0.0066(9) -0.0023(8) -0.0091(8)
C11 0.0457(8) 0.0440(8) 0.0499(9) 0.0011(7) 0.0038(7) -0.0004(7)
C12 0.0451(8) 0.0379(7) 0.0344(7) 0.0041(6) 0.0041(6) -0.0007(6)
C13 0.0400(7) 0.0413(8) 0.0335(7) 0.0029(6) 0.0060(5) -0.0003(6)
C14 0.0427(8) 0.0444(8) 0.0437(8) -0.0070(7) 0.0003(6) 0.0014(7)
C15 0.0435(8) 0.0410(8) 0.0421(8) 0.0011(6) 0.0047(6) 0.0012(6)
C16 0.0559(10) 0.0499(10) 0.0777(12) 0.0065(9) 0.0132(9) 0.0151(8)
C17 0.0354(7) 0.0430(8) 0.0436(8) -0.0037(6) 0.0018(6) 0.0016(6)
C18 0.0412(8) 0.0464(9) 0.0489(9) 0.0032(7) 0.0011(6) -0.0019(7)
C19 0.0473(9) 0.0593(10) 0.0403(8) -0.0017(7) -0.0033(6) 0.0030(8)
C20 0.0413(8) 0.0464(9) 0.0551(9) -0.0084(7) -0.0070(7) 0.0025(7)
C21 0.0491(9) 0.0428(8) 0.0573(10) 0.0012(7) -0.0001(7) -0.0038(7)
C22 0.0452(8) 0.0474(9) 0.0445(8) -0.0001(7) 0.0034(6) -0.0008(7)

loop_
_atom_type_symbol
_atom_type_description
_atom_type_scat_dispersion_real
_atom_type_scat_dispersion_imag
_atom_type_scat_source
C C 0.0181 0.0091 'International Tables Vol C Tables 4.2.6.8 and 6.1.1.4'
H H 0.0000 0.0000 'International Tables Vol C Tables 4.2.6.8 and 6.1.1.4'
N N 0.0311 0.0180 'International Tables Vol C Tables 4.2.6.8 and 6.1.1.4'
O O 0.0492 0.0322 'International Tables Vol C Tables 4.2.6.8 and 6.1.1.4'

loop_
_geom_angle_atom_site_label_1
_geom_angle_atom_site_label_2
_geom_angle_atom_site_label_3
_geom_angle
C15 O2 C16 118.16(14)
C13 N1 C1 123.84(13)
C13 N1 C17 118.54(12)
C1 N1 C17 117.10(12)
N1 C1 C2 120.29(15)
N1 C1 C6 120.16(14)
C2 C1 C6 119.55(15)
C3 C2 C1 120.33(17)
C2 C3 C4 120.62(17)
C5 C4 C3 119.24(17)
C4 C5 C6 121.97(18)
C1 C6 C5 118.18(16)
C1 C6 C7 118.47(14)
C5 C6 C7 123.26(15)
C8 C7 C12 118.42(16)
C8 C7 C6 121.94(16)
C12 C7 C6 119.49(14)
C9 C8 C7 121.54(18)
C8 C9 C10 119.91(17)
C11 C10 C9 119.90(17)
C10 C11 C12 121.27(17)
C11 C12 C7 118.73(14)
C11 C12 C13 120.32(14)
C7 C12 C13 120.88(14)
C14 C13 N1 117.10(14)
C14 C13 C12 127.48(14)
N1 C13 C12 115.37(13)
C13 C14 C15 134.13(14)
O1 C15 O2 120.32(15)
O1 C15 C14 131.48(16)
O2 C15 C14 108.15(13)
C18 C17 C22 120.29(15)
C18 C17 N1 120.22(15)
C22 C17 N1 119.48(14)
C17 C18 C19 119.96(16)
C18 C19 C20 119.84(15)
O3 C20 C21 117.26(17)
O3 C20 C19 122.89(16)
C21 C20 C19 119.85(15)
C22 C21 C20 120.28(16)
C21 C22 C17 119.78(15)

loop_
_geom_bond_atom_site_label_1
_geom_bond_atom_site_label_2
_geom_bond_distance
O1 C15 1.212(2)
O2 C15 1.346(2)
O2 C16 1.427(2)
O3 C20 1.353(2)
N1 C13 1.395(2)
N1 C1 1.402(2)
N1 C17 1.446(2)
C1 C2 1.402(2)
C1 C6 1.402(2)
C2 C3 1.379(3)
C3 C4 1.386(3)
C4 C5 1.369(3)
C5 C6 1.405(2)
C6 C7 1.460(2)
C7 C8 1.399(3)
C7 C12 1.407(2)
C8 C9 1.374(3)
C9 C10 1.381(3)
C10 C11 1.371(3)
C11 C12 1.404(2)
C12 C13 1.471(2)
C13 C14 1.371(2)
C14 C15 1.447(2)
C17 C18 1.379(2)
C17 C22 1.385(2)
C18 C19 1.385(2)
C19 C20 1.388(3)
C20 C21 1.383(3)
C21 C22 1.379(2)
